data_2007435
loop_
_publ_author_name
'Dobson, Allison J.'
'Gerkin, Roger E.'

_publ_section_title
;
 <small>DL</small>-3-Aminoisobutyric Acid Monohydrate
;
_journal_issue 7
_journal_name_full 'Acta Crystallographica Section C'
_journal_page_first 972
_journal_page_last 974
_journal_paper_doi 10.1107/S0108270198001310
_journal_volume 54
_journal_year 1998
_chemical_formula_moiety 'C4 H9 N O2 .H2 O'
_chemical_formula_sum 'C4 H11 N O3'
_chemical_formula_weight 121.14
_chemical_name_common 'DL-3-aminoisobutyric acid monohydrate'
_chemical_name_systematic ' ?'
_space_group_IT_number 61
_symmetry_cell_setting orthorhombic
_symmetry_space_group_name_Hall '-P 2ac 2ab'
_symmetry_space_group_name_H-M 'P b c a'
_cell_angle_alpha 90
_cell_angle_beta 90
_cell_angle_gamma 90
_cell_formula_units_Z 8
_cell_length_a 17.964(2)
_cell_length_b 8.7160(10)
_cell_length_c 8.1720(10)
_cell_measurement_reflns_used 25
_cell_measurement_temperature 296
_cell_measurement_theta_max 16.2
_cell_measurement_theta_min 11.5
_cell_volume 1279.5(3)
_computing_cell_refinement 'MSC/AFC Diffractometer Control Software'
_computing_data_collection
;  MSC/AFC Diffractometer Control Software (Molecular Structure
Corporation, 1988)
;
_computing_data_reduction 'TEXSAN (Molecular Structure Corporation, 1995)'
_computing_molecular_graphics 'ORTEPII (Johnson, 1976)'
_computing_publication_material TEXSAN
_computing_structure_refinement TEXSAN
_computing_structure_solution 'SHELXS86 (Sheldrick, 1985)'
_diffrn_ambient_temperature 296
_diffrn_measurement_device_type AFC5S
_diffrn_measurement_method '\w-2\q scans '
_diffrn_radiation_monochromator graphite
_diffrn_radiation_source 'X-ray tube'
_diffrn_radiation_type MoK\a
_diffrn_radiation_wavelength 0.71073
_diffrn_reflns_av_R_equivalents 0.031
_diffrn_reflns_limit_h_max 23
_diffrn_reflns_limit_h_min 0
_diffrn_reflns_limit_k_max 11
_diffrn_reflns_limit_k_min 0
_diffrn_reflns_limit_l_max 10
_diffrn_reflns_limit_l_min -10
_diffrn_reflns_number 3259
_diffrn_reflns_theta_max 27.56
_diffrn_reflns_theta_min 2.0
_diffrn_standards_decay_% '  +- 2.4 (average maximum relative intensity)'
_diffrn_standards_interval_count 150
_diffrn_standards_number 6
_exptl_absorpt_coefficient_mu 0.106
_exptl_absorpt_correction_type none
_exptl_crystal_colour colorless
_exptl_crystal_density_diffrn 1.258
_exptl_crystal_density_meas ?
_exptl_crystal_description 'cut chunk'
_exptl_crystal_F_000 528
_exptl_crystal_size_max 0.35
_exptl_crystal_size_mid 0.27
_exptl_crystal_size_min 0.23
_refine_diff_density_max 0.36
_refine_diff_density_min -0.27
_refine_ls_extinction_coef '5.4(8) \\times 10^-7^'
_refine_ls_extinction_method 'Zachariasen (1963, 1968)'
_refine_ls_goodness_of_fit_ref 1.87
_refine_ls_hydrogen_treatment refall
_refine_ls_matrix_type full
_refine_ls_number_parameters 118
_refine_ls_number_reflns 1482
_refine_ls_R_factor_gt 0.040
_refine_ls_shift/su_max '< 0.01'
_refine_ls_structure_factor_coef Fsqd
_refine_ls_weighting_details 'w = 1/ \s^2^(F^2^)'
_refine_ls_weighting_scheme calc
_refine_ls_wR_factor_ref 0.056
_reflns_number_gt 902
_reflns_number_total 1482
_reflns_threshold_expression I>2\sI
_cod_data_source_file fr1106.cif
_cod_data_source_block 1
_cod_depositor_comments
;
The following automatic conversions were performed:
'_symmetry_cell_setting' value 'Orthorhombic' changed to 'orthorhombic'
according to '/home/saulius/struct/CIF-dictionaries/cif_core.dic'
dictionary named 'cif_core.dic' version 2.4.1 from 2010-06-29.

Automatic conversion script
Id: cif_fix_enum 1527 2010-12-29 10:47:43Z saulius 

The following automatic conversions were performed:

'_atom_site_adp_type' tag value 'Uij' was replaced with 'Uani' value
8 times.

Automatic conversion script
Id: cif_fix_values 1646 2011-03-28 12:23:43Z adriana 

The following automatic conversions were performed:

'_exptl_crystal_density_meas' value 'none' was changed to '?' - the
value is perceived as not measured.

Automatic conversion script
Id: cif_fix_values 3008 2015-01-20 13:52:24Z robertas 

The following automatic conversions were performed:

'_refine_ls_weighting_scheme' value '1/ \s^2^(F^2^)' was changed to
'calc'. New tag '_refine_ls_weighting_details' was created. The value
of the new tag was set to 'w = 1/ \s^2^(F^2^)'.

Automatic conversion script
Id: cif_fix_values 3143 2015-03-26 13:38:13Z robertas 
;
_cod_database_code 2007435

loop_
_symmetry_equiv_pos_as_xyz
x,y,z
'1/2+x,1/2-y,  -z'
'  -x,1/2+y,1/2-z'
'1/2-x,  -y,1/2+z'
'  -x,  -y,  -z'
'1/2-x,1/2+y,  +z'
'  +x,1/2-y,1/2+z'
'1/2+x,  +y,1/2-z'

loop_
_atom_site_label
_atom_site_fract_x
_atom_site_fract_y
_atom_site_fract_z
_atom_site_U_iso_or_equiv
_atom_site_adp_type
_atom_site_calc_flag
_atom_site_calc_attached_atom
O1 .59823(7) .54440(10) .62630(10) .0618(4) Uani ? ?
O2 .55331(6) .32090(10) .54610(10) .0546(4) Uani ? ?
O3 .59149(8) .4723(2) .9522(2) .0646(4) Uani ? ?
N1 .56101(8) .6620(2) .2218(2) .0385(4) Uani ? ?
C1 .59073(8) .4400(2) .5233(2) .0362(4) Uani ? ?
C2 .63246(9) .4547(2) .3623(2) .0381(4) Uani ? ?
C3 .63337(10) .6177(2) .2956(2) .0402(5) Uani ? ?
C4 .71230(10) .3991(3) .3877(4) .0818(9) Uani ? ?
H1N .5520(10) .598(2) .129(2) .086(6) Uiso ? ?
H1O .5816(9) .377(2) .971(2) .073(7) Uiso ? ?
H2N .5674(9) .774(2) .177(2) .091(6) Uiso ? ?
H2 .6093(8) .389(2) .281(2) .043(4) Uiso ? ?
H2O .5960(10) .496(2) .845(2) .096(7) Uiso ? ?
H3A .6703(7) .631(2) .205(2) .045(4) Uiso ? ?
H3N .5202(9) .657(2) .300(2) .072(6) Uiso ? ?
H3B .6437(7) .6950(10) .387(2) .051(5) Uiso ? ?
H4A .7128(10) .296(2) .433(2) .089(7) Uiso ? ?
H4B .7430(10) .396(2) .277(3) .136(9) Uiso ? ?
H4C .7390(10) .472(3) .464(3) .160(10) Uiso ? ?

loop_
_atom_site_aniso_label
_atom_site_aniso_U_11
_atom_site_aniso_U_22
_atom_site_aniso_U_33
_atom_site_aniso_U_12
_atom_site_aniso_U_13
_atom_site_aniso_U_23
O1 .1180(10) .0349(6) .0329(6) .0028(7) .0087(7) -.0060(5)
O2 .0710(8) .0405(7) .0525(7) -.0099(6) .0235(6) -.0013(6)
O3 .1140(10) .0459(8) .0337(7) -.0052(8) .0067(8) -.0026(6)
N1 .0485(9) .0354(8) .0317(8) -.0002(7) .0034(7) .0023(7)
C1 .0475(9) .0309(8) .0303(8) .0093(8) .0039(8) .0032(7)
C2 .0464(10) .0367(9) .0313(8) .0018(8) .0028(8) .0013(8)
C3 .0440(10) .0406(9) .0357(9) -.0081(8) .0051(9) .0039(8)
C4 .0580(10) .096(2) .092(2) .0300(10) .0200(10) .039(2)

loop_
_atom_type_symbol
_atom_type_scat_dispersion_real
_atom_type_scat_dispersion_imag
_atom_type_scat_source
H 0 0 'Stewart, Davidson & Simpson (1965)'
C .003 .002 'Creagh & McAuley (1992)'
N .006 .003 'Creagh & McAuley (1992)'
O .011 .006 'Creagh & McAuley (1992)'

loop_
_geom_angle_atom_site_label_1
_geom_angle_atom_site_label_2
_geom_angle_atom_site_label_3
_geom_angle
_geom_angle_publ_flag
H1O O3 H2O 114.0(10) yes
C3 N1 H1N 108.0(10) no
C3 N1 H2N 106.7(9) no
C3 N1 H3N 112.6(9) no
H1N N1 H2N 106.0(10) no
H1N N1 H3N 111.0(10) no
H2N N1 H3N 110.0(10) no
O1 C1 O2 124.30(10) yes
O1 C1 C2 118.00(10) yes
O2 C1 C2 117.60(10) yes
C1 C2 C3 113.20(10) no
C1 C2 C4 108.6(2) no
C1 C2 H2 109.4(8) no
C3 C2 C4 109.6(2) no
C3 C2 H2 108.1(8) no
C4 C2 H2 107.9(8) no
N1 C3 C2 112.30(10) yes
N1 C3 H3A 104.5(7) no
N1 C3 H3B 106.5(8) no
C2 C3 H3A 112.5(8) no
C2 C3 H3B 111.0(8) no
H3A C3 H3B 109.0(10) no
C2 C4 H4A 110.0(10) no
C2 C4 H4B 112.0(10) no
C2 C4 H4C 109.0(10) no
H4A C4 H4B 107.0(10) no
H4A C4 H4C 110.0(10) no
H4B C4 H4C 106.0(10) no

loop_
_geom_bond_atom_site_label_1
_geom_bond_atom_site_label_2
_geom_bond_site_symmetry_1
_geom_bond_site_symmetry_2
_geom_bond_distance
_geom_bond_publ_flag
O1 C1 ? ? 1.247(2) yes
O2 C1 ? ? 1.251(2) yes
O3 H1O ? ? .86(2) no
O3 H2O ? ? .90(2) no
N1 C3 ? ? 1.484(2) yes
N1 H1N ? ? .96(2) no
N1 H2N ? ? 1.05(2) no
N1 H3N ? ? .97(2) no
C1 C2 ? ? 1.520(2) yes
C2 C3 ? ? 1.522(2) yes
C2 C4 ? ? 1.528(3) yes
C2 H2 ? ? .980(10) no
C3 H3A ? ? 1.000(10) no
C3 H3B ? ? 1.020(10) no
C4 H4A ? ? .97(2) no
C4 H4B ? ? 1.06(2) no
C4 H4C ? ? 1.01(2) no

loop_
_geom_hbond_atom_site_label_D
_geom_hbond_atom_site_label_H
_geom_hbond_atom_site_label_A
_geom_hbond_site_symmetry_A
_geom_hbond_distance_DH
_geom_hbond_distance_HA
_geom_hbond_distance_DA
_geom_hbond_angle_DHA
_geom_hbond_publ_flag
N1 H1N O3 1_554 0.96(2) 1.95(2) 2.809(2) 149(2) yes
N1 H2N O1 7_564 1.05(2) 1.73(2) 2.758(2) 166.0(10) yes
N1 H3N O2 5_666 0.97(2) 1.83(2) 2.799(2) 171.0(10) yes
O3 H1O O2 7_555 0.86(2) 1.90(2) 2.755(2) 170(2) yes
O3 H2O O1 ? 0.90(2) 1.84(2) 2.739(2) 175(2) yes
